data_7213290
loop_
_publ_author_name
'Kovtonyuk, Vladimir N.'
'Kobrina, Ljubov S.'
'Gatilov, Yurij V.'
'Bagryanskaya, Irina Yu.'
'Fr\"ohlich, Roland'
'Haufe, G\"unter'

_publ_section_title
;
 Reactions of polyfluorinated cyclohexadienones with diazoalkanes. Part 1.
 Formation of cyclopropanes from polyfluorinated cyclohexa-2,4-dienones
 with diazomethane and phenyldiazomethane
;
_journal_issue 12
_journal_name_full 'Journal of the Chemical Society, Perkin Transactions 1'
_journal_page_first 1929
_journal_paper_doi 10.1039/b001618g
_journal_year 2000
_chemical_formula_sum 'C13 H6 Cl F5 O'
_chemical_formula_weight 308.63
_chemical_name_systematic
;
 7-endo-phenyl-1,2,3,4,6-pentafluoro-4-chloro-
 -bicyclo[4.1.0]hept-2-ene-5-one
;
_space_group_IT_number 14
_symmetry_cell_setting monoclinic
_symmetry_space_group_name_Hall '-P 2ybc'
_symmetry_space_group_name_H-M 'P 1 21/c 1'
_atom_sites_solution_hydrogens difmap
_atom_sites_solution_primary direct
_atom_sites_solution_secondary difmap
_audit_creation_method SHELXL-97
_cell_angle_alpha 90.00
_cell_angle_beta 95.68(5)
_cell_angle_gamma 90.00
_cell_formula_units_Z 4
_cell_length_a 8.914(6)
_cell_length_b 10.407(7)
_cell_length_c 13.607(9)
_cell_measurement_reflns_used 9
_cell_measurement_temperature 296(2)
_cell_measurement_theta_max 26.4
_cell_measurement_theta_min 23.9
_cell_volume 1256.1(15)
_computing_cell_refinement 'Syntex P21'
_computing_data_collection 'Syntex P21'
_computing_data_reduction XTAPE
_computing_molecular_graphics XP
_computing_publication_material 'SHELXL-97 (Sheldrick, 1997)'
_computing_structure_refinement 'SHELXL-97 (Sheldrick, 1997)'
_computing_structure_solution 'SHELXS-97 (Sheldrick, 1990)'
_diffrn_ambient_temperature 296(2)
_diffrn_measured_fraction_theta_full 0.815
_diffrn_measured_fraction_theta_max 0.816
_diffrn_measurement_device_type 'Syntex P21'
_diffrn_measurement_method theta/2theta
_diffrn_radiation_monochromator graphite
_diffrn_radiation_source 'normal-focus sealed tube'
_diffrn_radiation_type CuK\a
_diffrn_radiation_wavelength 1.54178
_diffrn_reflns_av_R_equivalents 0.0365
_diffrn_reflns_av_sigmaI/netI 0.0609
_diffrn_reflns_limit_h_max 10
_diffrn_reflns_limit_h_min -10
_diffrn_reflns_limit_k_max 12
_diffrn_reflns_limit_k_min -1
_diffrn_reflns_limit_l_max 2
_diffrn_reflns_limit_l_min -16
_diffrn_reflns_number 2312
_diffrn_reflns_theta_full 70.05
_diffrn_reflns_theta_max 70.05
_diffrn_reflns_theta_min 4.99
_diffrn_standards_decay_% 23.65
_diffrn_standards_interval_count 97
_diffrn_standards_number 3
_exptl_absorpt_coefficient_mu 3.250
_exptl_absorpt_correction_T_max 0.958
_exptl_absorpt_correction_T_min 0.488
_exptl_absorpt_correction_type empirical
_exptl_crystal_colour colorless
_exptl_crystal_density_diffrn 1.632
_exptl_crystal_density_method 'not measured'
_exptl_crystal_description 'unregular prism'
_exptl_crystal_F_000 616
_exptl_crystal_size_max 0.70
_exptl_crystal_size_mid 0.40
_exptl_crystal_size_min 0.20
_refine_diff_density_max 0.192
_refine_diff_density_min -0.272
_refine_diff_density_rms 0.053
_refine_ls_extinction_coef 0.0036(7)
_refine_ls_extinction_expression Fc^*^=kFc[1+0.001xFc^2^\l^3^/sin(2\q)]^-1/4^
_refine_ls_extinction_method SHELXL
_refine_ls_goodness_of_fit_ref 1.018
_refine_ls_hydrogen_treatment refall
_refine_ls_matrix_type full
_refine_ls_number_parameters 206
_refine_ls_number_reflns 2056
_refine_ls_number_restraints 0
_refine_ls_restrained_S_all 1.018
_refine_ls_R_factor_all 0.1177
_refine_ls_R_factor_gt 0.0608
_refine_ls_shift/su_max 0.001
_refine_ls_shift/su_mean 0.000
_refine_ls_structure_factor_coef Fsqd
_refine_ls_weighting_details 'w=1/[\s^2^(Fo^2^)+(0.0756P)^2^+0.3502P] where P=(Fo^2^+2Fc^2^)/3'
_refine_ls_weighting_scheme calc
_refine_ls_wR_factor_gt 0.1399
_refine_ls_wR_factor_ref 0.1733
_reflns_number_gt 1152
_reflns_number_total 2056
_reflns_threshold_expression >2sigma(I)
_cod_data_source_file b001618gsup1.cif
_cod_data_source_block Kovtonyuk_izomer_2
_cod_depositor_comments
;
The following automatic conversions were performed:

'_refine_ls_weighting_scheme' value 'calc
w=1/[\s^2^(Fo^2^)+(0.0756P)^2^+0.3502P] where P=(Fo^2^+2Fc^2^)/3' was
changed to 'calc'. New tag '_refine_ls_weighting_details' was
created. The value of the new tag was set to
'w=1/[\s^2^(Fo^2^)+(0.0756P)^2^+0.3502P] where P=(Fo^2^+2Fc^2^)/3'.

Automatic conversion script
Id: cif_fix_values 3143 2015-03-26 13:38:13Z robertas 
;
_cod_original_sg_symbol_H-M P21/c
_cod_database_code 7213290

loop_
_symmetry_equiv_pos_as_xyz
'x, y, z'
'-x, y+1/2, -z+1/2'
'-x, -y, -z'
'x, -y-1/2, z-1/2'

loop_
_atom_site_label
_atom_site_type_symbol
_atom_site_fract_x
_atom_site_fract_y
_atom_site_fract_z
_atom_site_U_iso_or_equiv
_atom_site_adp_type
_atom_site_occupancy
_atom_site_calc_flag
C1 C 0.8958(6) -0.1759(4) 0.5253(4) 0.0635(15) Uani 1 d
F1 F 0.9813(4) -0.1223(3) 0.6040(3) 0.1063(14) Uani 1 d
C2 C 0.7339(7) -0.1463(5) 0.5238(4) 0.0651(14) Uani 1 d
F2 F 0.6786(5) -0.1536(3) 0.6103(3) 0.1056(12) Uani 1 d
C3 C 0.6474(5) -0.1283(4) 0.4419(4) 0.0594(13) Uani 1 d
F3 F 0.4965(3) -0.1197(3) 0.4438(3) 0.0951(11) Uani 1 d
C4 C 0.6993(6) -0.1191(4) 0.3436(4) 0.0629(14) Uani 1 d
F4 F 0.6192(3) -0.2034(3) 0.2815(2) 0.0926(12) Uani 1 d
Cl4 Cl 0.6622(2) 0.03714(15) 0.29513(12) 0.0996(7) Uani 1 d
C5 C 0.8688(6) -0.1485(5) 0.3368(4) 0.0625(13) Uani 1 d
O5 O 0.9180(5) -0.1426(4) 0.2593(3) 0.0968(14) Uani 1 d
C6 C 0.9612(5) -0.1804(5) 0.4302(4) 0.0651(15) Uani 1 d
F6 F 1.1063(3) -0.1376(3) 0.4288(3) 0.1045(13) Uani 1 d
C7 C 0.9466(5) -0.3027(5) 0.4881(4) 0.0658(16) Uani 1 d
H7 H 1.032(6) -0.320(6) 0.526(4) 0.094(18) Uiso 1 d
C8 C 0.8407(5) -0.4103(4) 0.4564(4) 0.0520(13) Uani 1 d
C9 C 0.7587(6) -0.4668(5) 0.5247(5) 0.0631(14) Uani 1 d
H9 H 0.760(6) -0.440(6) 0.590(4) 0.088(19) Uiso 1 d
C10 C 0.6672(6) -0.5709(6) 0.4970(6) 0.0758(17) Uani 1 d
H10 H 0.631(7) -0.614(5) 0.547(4) 0.08(2) Uiso 1 d
C11 C 0.6584(6) -0.6171(6) 0.4037(6) 0.0779(19) Uani 1 d
H11 H 0.609(6) -0.687(6) 0.383(4) 0.089(18) Uiso 1 d
C12 C 0.7387(7) -0.5616(5) 0.3360(5) 0.0757(18) Uani 1 d
H12 H 0.738(7) -0.600(6) 0.273(5) 0.11(2) Uiso 1 d
C13 C 0.8320(6) -0.4592(5) 0.3630(4) 0.0634(14) Uani 1 d
H13 H 0.877(5) -0.414(4) 0.324(3) 0.040(14) Uiso 1 d

loop_
_atom_site_aniso_label
_atom_site_aniso_U_11
_atom_site_aniso_U_22
_atom_site_aniso_U_33
_atom_site_aniso_U_23
_atom_site_aniso_U_13
_atom_site_aniso_U_12
C1 0.070(3) 0.040(3) 0.075(3) -0.005(2) -0.018(3) 0.005(2)
F1 0.141(3) 0.0555(19) 0.108(2) -0.0119(17) -0.058(2) -0.0015(18)
C2 0.092(4) 0.042(3) 0.064(3) -0.006(2) 0.021(3) 0.005(3)
F2 0.149(3) 0.090(3) 0.082(2) 0.005(2) 0.035(2) 0.030(2)
C3 0.054(3) 0.046(3) 0.079(4) -0.002(2) 0.009(3) 0.012(2)
F3 0.0571(19) 0.089(2) 0.141(3) -0.001(2) 0.0206(18) 0.0147(17)
C4 0.063(3) 0.049(3) 0.074(3) -0.006(3) -0.009(3) 0.011(2)
F4 0.077(2) 0.091(2) 0.104(2) -0.038(2) -0.0226(17) 0.0098(17)
Cl4 0.1228(14) 0.0718(10) 0.1025(12) 0.0193(8) 0.0032(9) 0.0394(9)
C5 0.060(3) 0.047(3) 0.083(4) 0.001(3) 0.017(3) 0.001(2)
O5 0.092(3) 0.099(3) 0.105(3) 0.018(3) 0.036(3) 0.010(2)
C6 0.043(3) 0.047(3) 0.104(4) 0.009(3) -0.001(3) -0.002(2)
F6 0.0507(17) 0.066(2) 0.192(4) 0.021(2) -0.009(2) -0.0120(14)
C7 0.057(3) 0.042(3) 0.092(4) 0.004(3) -0.023(3) 0.000(2)
C8 0.049(3) 0.030(2) 0.075(3) -0.003(2) -0.007(2) 0.0087(19)
C9 0.060(3) 0.049(3) 0.080(4) -0.006(3) 0.009(3) 0.001(3)
C10 0.054(3) 0.057(4) 0.118(5) -0.005(4) 0.018(3) -0.006(3)
C11 0.054(3) 0.052(3) 0.123(6) -0.019(4) -0.013(3) -0.001(3)
C12 0.084(4) 0.055(3) 0.083(4) -0.014(3) -0.016(3) 0.009(3)
C13 0.068(3) 0.047(3) 0.074(4) 0.001(3) 0.005(3) 0.003(3)

loop_
_atom_type_symbol
_atom_type_description
_atom_type_scat_dispersion_real
_atom_type_scat_dispersion_imag
_atom_type_scat_source
C C 0.0181 0.0091 'International Tables Vol C Tables 4.2.6.8 and 6.1.1.4'
H H 0.0000 0.0000 'International Tables Vol C Tables 4.2.6.8 and 6.1.1.4'
O O 0.0492 0.0322 'International Tables Vol C Tables 4.2.6.8 and 6.1.1.4'
F F 0.0727 0.0534 'International Tables Vol C Tables 4.2.6.8 and 6.1.1.4'
Cl Cl 0.3639 0.7018 'International Tables Vol C Tables 4.2.6.8 and 6.1.1.4'

loop_
_geom_angle_atom_site_label_1
_geom_angle_atom_site_label_2
_geom_angle_atom_site_label_3
_geom_angle
F1 C1 C6 117.6(5)
F1 C1 C2 113.2(5)
C6 C1 C2 117.8(4)
F1 C1 C7 117.3(4)
C6 C1 C7 61.1(4)
C2 C1 C7 120.5(4)
C3 C2 F2 121.9(6)
C3 C2 C1 122.5(5)
F2 C2 C1 115.2(5)
C2 C3 F3 119.9(5)
C2 C3 C4 125.3(5)
F3 C3 C4 114.8(4)
F4 C4 C3 109.3(5)
F4 C4 C5 106.7(4)
C3 C4 C5 116.1(4)
F4 C4 Cl4 106.9(3)
C3 C4 Cl4 109.7(4)
C5 C4 Cl4 107.7(4)
O5 C5 C6 123.5(5)
O5 C5 C4 119.5(5)
C6 C5 C4 117.0(5)
F6 C6 C1 117.3(5)
F6 C6 C5 111.1(5)
C1 C6 C5 120.8(4)
F6 C6 C7 114.3(4)
C1 C6 C7 60.4(4)
C5 C6 C7 124.6(4)
C1 C7 C8 123.5(4)
C1 C7 C6 58.6(3)
C8 C7 C6 124.3(4)
C13 C8 C9 119.1(5)
C13 C8 C7 121.5(5)
C9 C8 C7 119.2(5)
C8 C9 C10 119.4(6)
C11 C10 C9 120.7(7)
C12 C11 C10 120.2(6)
C11 C12 C13 119.6(6)
C8 C13 C12 120.9(6)

loop_
_geom_bond_atom_site_label_1
_geom_bond_atom_site_label_2
_geom_bond_distance
C1 F1 1.369(5)
C1 C6 1.471(8)
C1 C2 1.474(7)
C1 C7 1.499(7)
C2 C3 1.304(7)
C2 F2 1.323(6)
C3 F3 1.351(5)
C3 C4 1.461(7)
C4 F4 1.369(5)
C4 C5 1.553(7)
C4 Cl4 1.774(5)
C5 O5 1.184(6)
C5 C6 1.482(7)
C6 F6 1.371(5)
C6 C7 1.509(7)
C7 C8 1.500(6)
C8 C13 1.365(7)
C8 C9 1.370(7)
C9 C10 1.386(7)
C10 C11 1.353(9)
C11 C12 1.351(9)
C12 C13 1.380(8)

loop_
_geom_torsion_atom_site_label_1
_geom_torsion_atom_site_label_2
_geom_torsion_atom_site_label_3
_geom_torsion_atom_site_label_4
_geom_torsion
F1 C1 C2 C3 144.9(5)
C6 C1 C2 C3 2.2(7)
C7 C1 C2 C3 -68.9(7)
F1 C1 C2 F2 -42.5(6)
C6 C1 C2 F2 174.8(4)
C7 C1 C2 F2 103.7(6)
F2 C2 C3 F3 -1.5(7)
C1 C2 C3 F3 170.6(4)
F2 C2 C3 C4 180.0(5)
C1 C2 C3 C4 -7.9(8)
C2 C3 C4 F4 127.9(5)
F3 C3 C4 F4 -50.6(5)
C2 C3 C4 C5 7.2(7)
F3 C3 C4 C5 -171.4(4)
C2 C3 C4 Cl4 -115.2(5)
F3 C3 C4 Cl4 66.3(5)
F4 C4 C5 O5 58.0(6)
C3 C4 C5 O5 -179.9(5)
Cl4 C4 C5 O5 -56.5(6)
F4 C4 C5 C6 -123.2(5)
C3 C4 C5 C6 -1.1(6)
Cl4 C4 C5 C6 122.3(4)
F1 C1 C6 F6 3.8(6)
C2 C1 C6 F6 144.8(4)
C7 C1 C6 F6 -103.9(4)
F1 C1 C6 C5 -137.4(4)
C2 C1 C6 C5 3.6(7)
C7 C1 C6 C5 114.9(5)
F1 C1 C6 C7 107.6(4)
C2 C1 C6 C7 -111.3(5)
O5 C5 C6 F6 31.6(7)
C4 C5 C6 F6 -147.2(4)
O5 C5 C6 C1 174.9(5)
C4 C5 C6 C1 -3.8(7)
O5 C5 C6 C7 -111.8(7)
C4 C5 C6 C7 69.4(7)
F1 C1 C7 C8 139.2(5)
C6 C1 C7 C8 -112.8(5)
C2 C1 C7 C8 -5.7(8)
F1 C1 C7 C6 -108.0(6)
C2 C1 C7 C6 107.1(5)
F6 C6 C7 C1 108.7(5)
C5 C6 C7 C1 -108.9(6)
F6 C6 C7 C8 -139.8(5)
C1 C6 C7 C8 111.5(6)
C5 C6 C7 C8 2.6(9)
C1 C7 C8 C13 120.7(6)
C6 C7 C8 C13 48.5(7)
C1 C7 C8 C9 -64.0(6)
C6 C7 C8 C9 -136.2(5)
C13 C8 C9 C10 -1.0(7)
C7 C8 C9 C10 -176.4(4)
C8 C9 C10 C11 0.2(8)
C9 C10 C11 C12 -0.4(9)
C10 C11 C12 C13 1.3(9)
C9 C8 C13 C12 2.0(7)
C7 C8 C13 C12 177.3(4)
C11 C12 C13 C8 -2.2(8)
